data_7223911
loop_
_publ_author_name
'Takagi, Koji'
'Yamauchi, Koji'
'Kubota, Seiko'
'Nagano, Shusaku'
'Hara, Mitsuo'
'Seki, Takahiro'
'Murakami, Kazuya'
'Ooyama, Yousuke'
'Ohshita, Joji'
'Kondo, Masaharu'
'Masu, Hyuma'

_publ_section_title
;
 Fused \p-Conjugated Imidazolium Liquid Crystals: Synthesis,
 Self-Organization, and Fluorescent Properties
;
_journal_name_full 'RSC Adv.'
_journal_paper_doi 10.1039/C5RA25496E
_journal_year 2016
_chemical_formula_moiety 'C26 H23 N2 O3,  B F4'
_chemical_formula_sum 'C26 H23 B F4 N2 O3'
_chemical_formula_weight 498.27
_chemical_name_common M4_Acetone
_space_group_crystal_system monoclinic
_space_group_IT_number 14
_space_group_name_Hall '-P 2ybc'
_space_group_name_H-M_alt 'P 1 21/c 1'
_symmetry_space_group_name_Hall '-P 2ybc'
_symmetry_space_group_name_H-M 'P 1 21/c 1'
_atom_sites_solution_hydrogens geom
_audit_update_record
;
2015-11-16 deposited with the CCDC.
2016-01-13 downloaded from the CCDC.
;
_cell_angle_alpha 90
_cell_angle_beta 111.5662(7)
_cell_angle_gamma 90
_cell_formula_units_Z 4
_cell_length_a 12.5531(2)
_cell_length_b 12.7129(2)
_cell_length_c 15.2681(2)
_cell_measurement_reflns_used 5929
_cell_measurement_temperature 173
_cell_measurement_theta_max 68.2444
_cell_measurement_theta_min 3.7863
_cell_volume 2266.00(6)
_computing_cell_refinement 'SAINT V8.34A (Bruker AXS Inc., 2013)'
_computing_data_collection 'APEX2 (Bruker AXS, 2006)'
_computing_data_reduction 'SAINT V8.34A (Bruker AXS Inc., 2013)'
_computing_molecular_graphics 'XSHEL (Bruker AXS,2002)'
_computing_publication_material 'XCIF (Bruker AXS, 2001)'
_computing_structure_refinement 'SHELXL-2013 (Sheldrick, 2013)'
_computing_structure_solution 'SHELXS-97 (Sheldrick, 1997)'
_diffrn_ambient_temperature 173
_diffrn_detector_area_resol_mean 8.3333
_diffrn_measured_fraction_theta_full 0.998
_diffrn_measured_fraction_theta_max 0.996
_diffrn_measurement_device_type 'Bruker APEXII Ultra CCD area detector'
_diffrn_measurement_method 'Phi and Omega scans'
_diffrn_radiation_monochromator 'Bruker Helios multilayer confocal mirror'
_diffrn_radiation_type CuK\a
_diffrn_radiation_wavelength 1.54178
_diffrn_reflns_av_R_equivalents 0.0174
_diffrn_reflns_av_unetI/netI 0.0164
_diffrn_reflns_limit_h_max 15
_diffrn_reflns_limit_h_min -13
_diffrn_reflns_limit_k_max 15
_diffrn_reflns_limit_k_min -15
_diffrn_reflns_limit_l_max 16
_diffrn_reflns_limit_l_min -18
_diffrn_reflns_number 14925
_diffrn_reflns_theta_full 67.679
_diffrn_reflns_theta_max 68.356
_diffrn_reflns_theta_min 3.786
_diffrn_source 'Bruker TXS fine-focus rotating anode'
_exptl_absorpt_coefficient_mu 0.996
_exptl_absorpt_correction_T_max 0.98
_exptl_absorpt_correction_T_min 0.93
_exptl_absorpt_correction_type empirical
_exptl_absorpt_process_details 'SADABS (Sheldrick 1996)'
_exptl_crystal_colour colourless
_exptl_crystal_density_diffrn 1.461
_exptl_crystal_density_method 'not measured'
_exptl_crystal_description plate
_exptl_crystal_F_000 1032
_exptl_crystal_size_max 0.200
_exptl_crystal_size_mid 0.050
_exptl_crystal_size_min 0.020
_refine_diff_density_max 0.309
_refine_diff_density_min -0.361
_refine_ls_extinction_method none
_refine_ls_goodness_of_fit_ref 1.037
_refine_ls_hydrogen_treatment constr
_refine_ls_matrix_type full
_refine_ls_number_parameters 328
_refine_ls_number_reflns 4142
_refine_ls_number_restraints 0
_refine_ls_restrained_S_all 1.037
_refine_ls_R_factor_all 0.0531
_refine_ls_R_factor_gt 0.0453
_refine_ls_shift/su_max 0.001
_refine_ls_shift/su_mean 0.000
_refine_ls_structure_factor_coef Fsqd
_refine_ls_weighting_details 'w=1/[\s^2^(Fo^2^)+(0.0753P)^2^+1.0172P] where P=(Fo^2^+2Fc^2^)/3'
_refine_ls_weighting_scheme calc
_refine_ls_wR_factor_gt 0.1266
_refine_ls_wR_factor_ref 0.1345
_reflns_number_gt 3515
_reflns_number_total 4142
_reflns_threshold_expression 'I > 2\s(I)'
_cod_data_source_file c5ra25496e2.cif
_cod_data_source_block u150319mas1
_cod_database_code 7223911

loop_
_space_group_symop_operation_xyz
'x, y, z'
'-x, y+1/2, -z+1/2'
'-x, -y, -z'
'x, -y-1/2, z-1/2'

loop_
_atom_site_type_symbol
_atom_site_label
_atom_site_fract_x
_atom_site_fract_y
_atom_site_fract_z
_atom_site_U_iso_or_equiv
_atom_site_adp_type
_atom_site_calc_flag
_atom_site_refinement_flags_adp
_atom_site_refinement_flags_posn
_atom_site_occupancy
B B1 0.94033(18) 0.12812(16) 0.34951(15) 0.0331(4) Uani d . . 1
C C1 0.96906(13) 0.11993(11) 0.10833(10) 0.0219(3) Uani d . . 1
C C2 0.91897(13) -0.07882(12) 0.11958(11) 0.0246(3) Uani d . . 1
H H2A 0.98 -0.0954 0.1809 0.03 Uiso calc U R 1
H H2B 0.9376 -0.112 0.0683 0.03 Uiso calc U R 1
C C3 0.80261(14) -0.11291(12) 0.11725(12) 0.0259(4) Uani d . . 1
C C4 0.76606(16) -0.21295(13) 0.12782(14) 0.0340(4) Uani d . . 1
H H4 0.8153 -0.272 0.1365 0.041 Uiso calc U R 1
C C5 0.65448(17) -0.22446(15) 0.12532(15) 0.0394(4) Uani d . . 1
H H5 0.6276 -0.2924 0.1329 0.047 Uiso calc U R 1
C C6 0.58190(15) -0.13865(14) 0.11199(14) 0.0345(4) Uani d . . 1
H H6 0.5064 -0.1488 0.1108 0.041 Uiso calc U R 1
C C7 0.61800(14) -0.03835(14) 0.10045(12) 0.0284(4) Uani d . . 1
H H7 0.5683 0.0205 0.0908 0.034 Uiso calc U R 1
C C8 0.72947(13) -0.02670(12) 0.10354(11) 0.0237(3) Uani d . . 1
C C9 0.79332(13) 0.06615(12) 0.09741(10) 0.0226(3) Uani d . . 1
C C10 0.79151(12) 0.17289(12) 0.09308(10) 0.0225(3) Uani d . . 1
C C11 0.72401(13) 0.26577(12) 0.09131(11) 0.0244(3) Uani d . . 1
C C12 0.61180(14) 0.27698(13) 0.08632(12) 0.0287(4) Uani d . . 1
H H12 0.5643 0.2173 0.0812 0.034 Uiso calc U R 1
C C13 0.57146(16) 0.37783(14) 0.08905(15) 0.0373(4) Uani d . . 1
H H13 0.4953 0.3877 0.0863 0.045 Uiso calc U R 1
C C14 0.64098(17) 0.46459(14) 0.09576(16) 0.0420(5) Uani d . . 1
H H14 0.6111 0.533 0.097 0.05 Uiso calc U R 1
C C15 0.75357(16) 0.45394(14) 0.10074(14) 0.0363(4) Uani d . . 1
H H15 0.8007 0.5138 0.1055 0.044 Uiso calc U R 1
C C16 0.79434(14) 0.35317(13) 0.09850(11) 0.0272(4) Uani d . . 1
C C17 0.91211(13) 0.31999(12) 0.10321(12) 0.0256(4) Uani d . . 1
H H17A 0.9292 0.3478 0.0492 0.031 Uiso calc U R 1
H H17B 0.9726 0.3429 0.1627 0.031 Uiso calc U R 1
C C18 1.08926(13) 0.12018(12) 0.11930(11) 0.0233(3) Uani d . . 1
C C19 1.14884(14) 0.02523(13) 0.12984(11) 0.0258(4) Uani d . . 1
H H19 1.111 -0.0394 0.1303 0.031 Uiso calc U R 1
C C20 1.26353(14) 0.02516(13) 0.13969(11) 0.0267(4) Uani d . . 1
C C21 1.32028(14) 0.12008(13) 0.13982(12) 0.0267(4) Uani d . . 1
C C22 1.26016(14) 0.21491(13) 0.12891(11) 0.0271(4) Uani d . . 1
C C23 1.14505(13) 0.21509(13) 0.11789(11) 0.0256(3) Uani d . . 1
H H23 1.1044 0.2796 0.1094 0.031 Uiso calc U R 1
C C24 1.27382(16) -0.16144(14) 0.15390(14) 0.0362(4) Uani d . . 1
H H24A 1.2512 -0.1616 0.2089 0.054 Uiso calc U R 1
H H24B 1.3277 -0.2191 0.1595 0.054 Uiso calc U R 1
H H24C 1.2058 -0.1709 0.0966 0.054 Uiso calc U R 1
C C25 1.50990(16) 0.11448(19) 0.24360(15) 0.0533(6) Uani d . . 1
H H25A 1.4998 0.1764 0.278 0.08 Uiso calc U R 1
H H25B 1.5887 0.1126 0.2454 0.08 Uiso calc U R 1
H H25C 1.4945 0.0506 0.273 0.08 Uiso calc U R 1
C C26 1.26485(16) 0.40209(14) 0.12683(15) 0.0389(4) Uani d . . 1
H H26A 1.1971 0.4066 0.0687 0.058 Uiso calc U R 1
H H26B 1.3176 0.4596 0.1285 0.058 Uiso calc U R 1
H H26C 1.2415 0.4076 0.1813 0.058 Uiso calc U R 1
F F1 0.96484(13) 0.03901(11) 0.30939(9) 0.0630(4) Uani d . . 1
F F2 0.83236(13) 0.12186(10) 0.35078(15) 0.0779(6) Uani d . . 1
F F3 1.01933(15) 0.13910(14) 0.43961(9) 0.0831(5) Uani d . . 1
F F4 0.94792(12) 0.21579(10) 0.29787(9) 0.0580(4) Uani d . . 1
N N1 0.90253(11) 0.03562(10) 0.10546(9) 0.0215(3) Uani d . . 1
N N2 0.89969(11) 0.20391(10) 0.09867(9) 0.0219(3) Uani d . . 1
O O1 1.32753(10) -0.06319(9) 0.14926(9) 0.0348(3) Uani d . . 1
O O2 1.43263(10) 0.12009(9) 0.14864(9) 0.0335(3) Uani d . . 1
O O3 1.32109(10) 0.30319(9) 0.12981(10) 0.0361(3) Uani d . . 1

loop_
_atom_site_aniso_label
_atom_site_aniso_U_11
_atom_site_aniso_U_22
_atom_site_aniso_U_33
_atom_site_aniso_U_12
_atom_site_aniso_U_13
_atom_site_aniso_U_23
B1 0.0321(10) 0.0366(11) 0.0306(10) -0.0007(8) 0.0117(8) -0.0034(8)
C1 0.0242(8) 0.0213(8) 0.0205(7) 0.0001(6) 0.0084(6) 0.0007(6)
C2 0.0264(8) 0.0187(8) 0.0307(8) 0.0001(6) 0.0126(6) 0.0002(6)
C3 0.0265(8) 0.0252(8) 0.0278(8) -0.0011(6) 0.0124(6) -0.0020(6)
C4 0.0373(10) 0.0218(9) 0.0477(10) -0.0005(7) 0.0210(8) -0.0012(7)
C5 0.0429(10) 0.0259(9) 0.0563(12) -0.0112(8) 0.0264(9) -0.0054(8)
C6 0.0280(9) 0.0345(9) 0.0448(10) -0.0084(7) 0.0176(8) -0.0058(8)
C7 0.0247(8) 0.0294(9) 0.0313(8) -0.0021(7) 0.0105(7) -0.0036(7)
C8 0.0256(8) 0.0217(8) 0.0239(7) -0.0024(6) 0.0091(6) -0.0030(6)
C9 0.0198(7) 0.0251(8) 0.0227(7) 0.0010(6) 0.0075(6) 0.0001(6)
C10 0.0196(7) 0.0233(8) 0.0239(7) -0.0009(6) 0.0072(6) -0.0007(6)
C11 0.0250(8) 0.0230(8) 0.0247(8) 0.0024(6) 0.0083(6) 0.0016(6)
C12 0.0241(8) 0.0275(9) 0.0345(9) 0.0008(7) 0.0107(7) 0.0018(7)
C13 0.0267(9) 0.0347(10) 0.0533(11) 0.0078(7) 0.0179(8) 0.0024(8)
C14 0.0405(10) 0.0245(9) 0.0640(13) 0.0095(8) 0.0227(9) 0.0019(8)
C15 0.0359(10) 0.0231(8) 0.0527(11) 0.0005(7) 0.0196(8) 0.0015(8)
C16 0.0270(8) 0.0264(8) 0.0297(8) 0.0014(7) 0.0120(7) 0.0024(7)
C17 0.0263(8) 0.0195(8) 0.0323(8) -0.0010(6) 0.0123(6) 0.0010(6)
C18 0.0223(8) 0.0266(8) 0.0212(7) 0.0002(6) 0.0084(6) -0.0006(6)
C19 0.0233(8) 0.0254(8) 0.0302(8) -0.0014(6) 0.0116(6) 0.0013(6)
C20 0.0256(8) 0.0269(9) 0.0294(8) 0.0047(6) 0.0123(6) 0.0018(6)
C21 0.0224(8) 0.0304(9) 0.0305(8) 0.0005(6) 0.0133(7) -0.0002(6)
C22 0.0252(8) 0.0287(9) 0.0291(8) -0.0040(6) 0.0121(6) -0.0011(6)
C23 0.0246(8) 0.0246(8) 0.0290(8) 0.0015(6) 0.0114(6) -0.0006(6)
C24 0.0341(9) 0.0257(9) 0.0508(11) 0.0037(7) 0.0179(8) 0.0044(8)
C25 0.0224(9) 0.0911(19) 0.0454(12) -0.0059(10) 0.0112(8) -0.0109(11)
C26 0.0326(9) 0.0252(9) 0.0600(12) -0.0030(7) 0.0183(9) 0.0004(8)
F1 0.0827(10) 0.0554(8) 0.0510(8) 0.0248(7) 0.0245(7) -0.0060(6)
F2 0.0514(8) 0.0438(8) 0.1552(17) -0.0012(6) 0.0577(10) 0.0062(8)
F3 0.0884(12) 0.1180(14) 0.0308(7) -0.0044(10) 0.0074(7) -0.0101(7)
F4 0.0720(9) 0.0501(8) 0.0518(7) -0.0165(6) 0.0227(6) 0.0030(6)
N1 0.0204(6) 0.0210(6) 0.0238(6) 0.0007(5) 0.0087(5) -0.0004(5)
N2 0.0208(6) 0.0205(6) 0.0248(6) -0.0009(5) 0.0089(5) 0.0001(5)
O1 0.0272(6) 0.0258(6) 0.0554(8) 0.0047(5) 0.0196(6) 0.0035(5)
O2 0.0226(6) 0.0391(7) 0.0424(7) 0.0009(5) 0.0162(5) 0.0017(5)
O3 0.0282(6) 0.0260(6) 0.0583(8) -0.0043(5) 0.0208(6) -0.0012(6)

loop_
_atom_type_symbol
_atom_type_description
_atom_type_scat_dispersion_real
_atom_type_scat_dispersion_imag
_atom_type_scat_source
C C 0.0181 0.0091 'International Tables Vol C Tables 4.2.6.8 and 6.1.1.4'
H H 0.0000 0.0000 'International Tables Vol C Tables 4.2.6.8 and 6.1.1.4'
B B 0.0090 0.0039 'International Tables Vol C Tables 4.2.6.8 and 6.1.1.4'
N N 0.0311 0.0180 'International Tables Vol C Tables 4.2.6.8 and 6.1.1.4'
O O 0.0492 0.0322 'International Tables Vol C Tables 4.2.6.8 and 6.1.1.4'
F F 0.0727 0.0534 'International Tables Vol C Tables 4.2.6.8 and 6.1.1.4'

loop_
_geom_angle_atom_site_label_1
_geom_angle_atom_site_label_2
_geom_angle_atom_site_label_3
_geom_angle
F2 B1 F1 110.13(17)
F2 B1 F3 110.26(19)
F1 B1 F3 109.38(18)
F2 B1 F4 109.30(17)
F1 B1 F4 109.57(17)
F3 B1 F4 108.16(17)
N1 C1 N2 104.94(13)
N1 C1 C18 127.47(13)
N2 C1 C18 127.59(13)
N1 C2 C3 101.39(12)
N1 C2 H2A 111.5
C3 C2 H2A 111.5
N1 C2 H2B 111.5
C3 C2 H2B 111.5
H2A C2 H2B 109.3
C4 C3 C8 120.81(15)
C4 C3 C2 128.38(15)
C8 C3 C2 110.80(13)
C3 C4 C5 117.82(16)
C3 C4 H4 121.1
C5 C4 H4 121.1
C6 C5 C4 121.35(16)
C6 C5 H5 119.3
C4 C5 H5 119.3
C7 C6 C5 120.94(16)
C7 C6 H6 119.5
C5 C6 H6 119.5
C6 C7 C8 117.75(15)
C6 C7 H7 121.1
C8 C7 H7 121.1
C7 C8 C3 121.33(15)
C7 C8 C9 131.16(15)
C3 C8 C9 107.49(14)
C10 C9 N1 106.40(13)
C10 C9 C8 144.80(14)
N1 C9 C8 108.58(13)
C9 C10 N2 106.42(13)
C9 C10 C11 144.57(14)
N2 C10 C11 108.81(13)
C12 C11 C16 121.39(15)
C12 C11 C10 131.23(15)
C16 C11 C10 107.36(14)
C13 C12 C11 117.89(15)
C13 C12 H12 121.1
C11 C12 H12 121.1
C12 C13 C14 120.77(16)
C12 C13 H13 119.6
C14 C13 H13 119.6
C13 C14 C15 121.65(16)
C13 C14 H14 119.2
C15 C14 H14 119.2
C16 C15 C14 117.71(16)
C16 C15 H15 121.1
C14 C15 H15 121.1
C15 C16 C11 120.58(15)
C15 C16 C17 128.32(15)
C11 C16 C17 111.09(14)
N2 C17 C16 101.01(12)
N2 C17 H17A 111.6
C16 C17 H17A 111.6
N2 C17 H17B 111.6
C16 C17 H17B 111.6
H17A C17 H17B 109.4
C19 C18 C23 119.78(15)
C19 C18 C1 119.96(14)
C23 C18 C1 120.25(14)
C20 C19 C18 120.10(15)
C20 C19 H19 119.9
C18 C19 H19 119.9
O1 C20 C19 124.07(15)
O1 C20 C21 115.60(14)
C19 C20 C21 120.33(14)
O2 C21 C22 120.23(14)
O2 C21 C20 120.41(14)
C22 C21 C20 119.35(14)
O3 C22 C23 123.83(15)
O3 C22 C21 115.76(14)
C23 C22 C21 120.41(15)
C22 C23 C18 120.00(15)
C22 C23 H23 120.0
C18 C23 H23 120.0
O1 C24 H24A 109.5
O1 C24 H24B 109.5
H24A C24 H24B 109.5
O1 C24 H24C 109.5
H24A C24 H24C 109.5
H24B C24 H24C 109.5
O2 C25 H25A 109.5
O2 C25 H25B 109.5
H25A C25 H25B 109.5
O2 C25 H25C 109.5
H25A C25 H25C 109.5
H25B C25 H25C 109.5
O3 C26 H26A 109.5
O3 C26 H26B 109.5
H26A C26 H26B 109.5
O3 C26 H26C 109.5
H26A C26 H26C 109.5
H26B C26 H26C 109.5
C1 N1 C9 111.13(13)
C1 N1 C2 136.67(13)
C9 N1 C2 111.72(12)
C1 N2 C10 111.06(13)
C1 N2 C17 136.79(13)
C10 N2 C17 111.70(12)
C20 O1 C24 117.12(13)
C21 O2 C25 113.18(14)
C22 O3 C26 117.13(13)

loop_
_geom_bond_atom_site_label_1
_geom_bond_atom_site_label_2
_geom_bond_distance
B1 F2 1.365(2)
B1 F1 1.375(2)
B1 F3 1.376(3)
B1 F4 1.389(2)
C1 N1 1.3496(19)
C1 N2 1.351(2)
C1 C18 1.456(2)
C2 N1 1.474(2)
C2 C3 1.511(2)
C2 H2A 0.99
C2 H2B 0.99
C3 C4 1.382(2)
C3 C8 1.395(2)
C4 C5 1.395(3)
C4 H4 0.95
C5 C6 1.388(3)
C5 H5 0.95
C6 C7 1.386(2)
C6 H6 0.95
C7 C8 1.391(2)
C7 H7 0.95
C8 C9 1.449(2)
C9 C10 1.358(2)
C9 N1 1.3861(19)
C10 N2 1.3863(19)
C10 C11 1.448(2)
C11 C12 1.390(2)
C11 C16 1.398(2)
C12 C13 1.385(2)
C12 H12 0.95
C13 C14 1.387(3)
C13 H13 0.95
C14 C15 1.394(3)
C14 H14 0.95
C15 C16 1.385(2)
C15 H15 0.95
C16 C17 1.513(2)
C17 N2 1.4829(19)
C17 H17A 0.99
C17 H17B 0.99
C18 C19 1.398(2)
C18 C23 1.399(2)
C19 C20 1.391(2)
C19 H19 0.95
C20 O1 1.3572(19)
C20 C21 1.401(2)
C21 O2 1.3666(19)
C21 C22 1.399(2)
C22 O3 1.355(2)
C22 C23 1.392(2)
C23 H23 0.95
C24 O1 1.434(2)
C24 H24A 0.98
C24 H24B 0.98
C24 H24C 0.98
C25 O2 1.419(2)
C25 H25A 0.98
C25 H25B 0.98
C25 H25C 0.98
C26 O3 1.434(2)
C26 H26A 0.98
C26 H26B 0.98
C26 H26C 0.98

loop_
_geom_torsion_atom_site_label_1
_geom_torsion_atom_site_label_2
_geom_torsion_atom_site_label_3
_geom_torsion_atom_site_label_4
_geom_torsion
N1 C2 C3 C4 -179.26(17)
N1 C2 C3 C8 -0.13(17)
C8 C3 C4 C5 -0.7(3)
C2 C3 C4 C5 178.38(17)
C3 C4 C5 C6 0.5(3)
C4 C5 C6 C7 0.2(3)
C5 C6 C7 C8 -0.6(3)
C6 C7 C8 C3 0.3(2)
C6 C7 C8 C9 -177.52(16)
C4 C3 C8 C7 0.3(3)
C2 C3 C8 C7 -178.93(14)
C4 C3 C8 C9 178.60(15)
C2 C3 C8 C9 -0.61(18)
C7 C8 C9 C10 5.8(4)
C3 C8 C9 C10 -172.3(2)
C7 C8 C9 N1 179.26(15)
C3 C8 C9 N1 1.16(17)
N1 C9 C10 N2 -0.02(16)
C8 C9 C10 N2 173.5(2)
N1 C9 C10 C11 -173.9(2)
C8 C9 C10 C11 -0.4(4)
C9 C10 C11 C12 -6.1(4)
N2 C10 C11 C12 -179.88(16)
C9 C10 C11 C16 172.2(2)
N2 C10 C11 C16 -1.57(17)
C16 C11 C12 C13 -0.2(2)
C10 C11 C12 C13 177.87(17)
C11 C12 C13 C14 0.5(3)
C12 C13 C14 C15 -0.5(3)
C13 C14 C15 C16 0.2(3)
C14 C15 C16 C11 0.1(3)
C14 C15 C16 C17 -179.70(17)
C12 C11 C16 C15 -0.1(3)
C10 C11 C16 C15 -178.59(15)
C12 C11 C16 C17 179.77(14)
C10 C11 C16 C17 1.26(18)
C15 C16 C17 N2 179.35(17)
C11 C16 C17 N2 -0.48(17)
N1 C1 C18 C19 -1.0(2)
N2 C1 C18 C19 179.07(15)
N1 C1 C18 C23 177.98(15)
N2 C1 C18 C23 -1.9(2)
C23 C18 C19 C20 0.5(2)
C1 C18 C19 C20 179.56(14)
C18 C19 C20 O1 -179.27(15)
C18 C19 C20 C21 0.5(2)
O1 C20 C21 O2 0.3(2)
C19 C20 C21 O2 -179.41(14)
O1 C20 C21 C22 179.07(15)
C19 C20 C21 C22 -0.7(2)
O2 C21 C22 O3 -1.3(2)
C20 C21 C22 O3 179.99(15)
O2 C21 C22 C23 178.63(14)
C20 C21 C22 C23 -0.1(2)
O3 C22 C23 C18 -178.99(15)
C21 C22 C23 C18 1.1(2)
C19 C18 C23 C22 -1.3(2)
C1 C18 C23 C22 179.66(14)
N2 C1 N1 C9 -2.09(17)
C18 C1 N1 C9 177.99(14)
N2 C1 N1 C2 -173.19(15)
C18 C1 N1 C2 6.9(3)
C10 C9 N1 C1 1.35(17)
C8 C9 N1 C1 -174.73(12)
C10 C9 N1 C2 174.78(12)
C8 C9 N1 C2 -1.29(17)
C3 C2 N1 C1 171.93(16)
C3 C2 N1 C9 0.87(16)
N1 C1 N2 C10 2.08(17)
C18 C1 N2 C10 -178.01(14)
N1 C1 N2 C17 173.43(16)
C18 C1 N2 C17 -6.7(3)
C9 C10 N2 C1 -1.30(17)
C11 C10 N2 C1 174.95(12)
C9 C10 N2 C17 -174.94(12)
C11 C10 N2 C17 1.31(17)
C16 C17 N2 C1 -171.84(16)
C16 C17 N2 C10 -0.52(16)
C19 C20 O1 C24 -3.1(2)
C21 C20 O1 C24 177.13(15)
C22 C21 O2 C25 97.4(2)
C20 C21 O2 C25 -83.8(2)
C23 C22 O3 C26 5.2(2)
C21 C22 O3 C26 -174.86(16)
